data_7045707
loop_
_publ_author_name
'Dong, Shunxi'
'Wang, Long'
'Wang, Tongdao'
'Daniliuc, Constantin G.'
'Brinkk\"otter, Melanie'
'Eckert, Hellmut'
'Kehr, Gerald'
'Erker, Gerhard'

_publ_section_title
;
 Formation and reactions of active five-membered phosphane/borane
 frustrated Lewis pair ring systems.
;
_journal_issue 13
_journal_name_full 'Dalton transactions (Cambridge, England : 2003)'
_journal_page_first 4449
_journal_page_last 4454
_journal_paper_doi 10.1039/c8dt00672e
_journal_volume 47
_journal_year 2018
_chemical_formula_sum 'C56 H74 B2 F10 P2'
_chemical_formula_weight 1020.71
_space_group_crystal_system triclinic
_space_group_IT_number 2
_space_group_name_Hall '-P 1'
_space_group_name_H-M_alt 'P -1'
_symmetry_space_group_name_Hall '-P 1'
_symmetry_space_group_name_H-M 'P -1'
_atom_sites_solution_hydrogens geom
_audit_update_record
;
2017-12-18 deposited with the CCDC.
2018-02-21 downloaded from the CCDC.
;
_cell_angle_alpha 103.882(2)
_cell_angle_beta 97.692(2)
_cell_angle_gamma 100.679(2)
_cell_formula_units_Z 1
_cell_length_a 10.6253(5)
_cell_length_b 10.6747(5)
_cell_length_c 12.3972(6)
_cell_measurement_reflns_used 9306
_cell_measurement_temperature 100.(2)
_cell_measurement_theta_max 68.5527
_cell_measurement_theta_min 4.3103
_cell_volume 1317.76(11)
_computing_cell_refinement 'SAINT V8.37A (Bruker AXS Inc., 2015)'
_computing_data_collection 'APEX2 v.2014.1.1 (Bruker AXS Inc., 2014)'
_computing_data_reduction 'SAINT V8.37A (Bruker AXS Inc., 2015)'
_computing_molecular_graphics 'XP (Sheldrick, 2014)'
_computing_publication_material 'SHELXL-2014 (Sheldrick, 2014)'
_computing_structure_refinement 'SHELXL-2014/7 (Sheldrick, 2014)'
_computing_structure_solution 'SHELXL-2014 (Sheldrick, 2014)'
_diffrn_ambient_temperature 100.(2)
_diffrn_detector_area_resol_mean 10.4167
_diffrn_measured_fraction_theta_full 0.956
_diffrn_measured_fraction_theta_max 0.956
_diffrn_measurement_device_type 'Bruker D8 Venture PHOTON 100 CMOS'
_diffrn_measurement_method 'omega and phi scans'
_diffrn_radiation_monochromator 'MX mirror'
_diffrn_radiation_type ' Cu K\a'
_diffrn_radiation_wavelength 1.54178
_diffrn_reflns_av_R_equivalents 0.0452
_diffrn_reflns_av_unetI/netI 0.0498
_diffrn_reflns_limit_h_max 12
_diffrn_reflns_limit_h_min -12
_diffrn_reflns_limit_k_max 12
_diffrn_reflns_limit_k_min -12
_diffrn_reflns_limit_l_max 14
_diffrn_reflns_limit_l_min -14
_diffrn_reflns_number 13412
_diffrn_reflns_theta_full 68.55
_diffrn_reflns_theta_max 68.55
_diffrn_reflns_theta_min 3.74
_diffrn_source 'Cu ImS'
_diffrn_source_type 'micro focus tube'
_exptl_absorpt_coefficient_mu 1.359
_exptl_absorpt_correction_T_max 0.92
_exptl_absorpt_correction_T_min 0.80
_exptl_absorpt_correction_type multi-scan
_exptl_absorpt_process_details
;
Bruker AXS (2014). SADABS, Version 2014/2, Bruker AXS Inc., Madison, Wisconsin,
USA.
;
_exptl_crystal_colour colourless
_exptl_crystal_density_diffrn 1.286
_exptl_crystal_density_method 'not measured'
_exptl_crystal_description prism
_exptl_crystal_F_000 540
_exptl_crystal_size_max 0.250
_exptl_crystal_size_mid 0.148
_exptl_crystal_size_min 0.060
_refine_diff_density_max 0.935
_refine_diff_density_min -0.366
_refine_ls_extinction_method none
_refine_ls_goodness_of_fit_ref 1.048
_refine_ls_hydrogen_treatment constr
_refine_ls_matrix_type full
_refine_ls_number_parameters 326
_refine_ls_number_reflns 4634
_refine_ls_number_restraints 0
_refine_ls_restrained_S_all 1.048
_refine_ls_R_factor_all 0.0754
_refine_ls_R_factor_gt 0.0643
_refine_ls_shift/su_max 0.000
_refine_ls_shift/su_mean 0.000
_refine_ls_structure_factor_coef Fsqd
_refine_ls_weighting_details 'w=1/[\s^2^(Fo^2^)+(0.0680P)^2^+2.9819P] where P=(Fo^2^+2Fc^2^)/3'
_refine_ls_weighting_scheme calc
_refine_ls_wR_factor_gt 0.1639
_refine_ls_wR_factor_ref 0.1709
_reflns_number_gt 3917
_reflns_number_total 4634
_reflns_threshold_expression 'I > 2\s(I)'
_cod_data_source_file c8dt00672e2.cif
_cod_data_source_block erk8628
_cod_depositor_comments 'Adding full bibliography for 7045699--7045710.cif.'
_cod_database_code 7045707

loop_
_space_group_symop_operation_xyz
'x, y, z'
'-x, -y, -z'

loop_
_atom_site_type_symbol
_atom_site_label
_atom_site_fract_x
_atom_site_fract_y
_atom_site_fract_z
_atom_site_U_iso_or_equiv
_atom_site_adp_type
_atom_site_calc_flag
_atom_site_refinement_flags_adp
_atom_site_refinement_flags_posn
_atom_site_occupancy
B B1 0.8869(3) 0.4220(4) 0.3775(3) 0.0224(7) Uani d . . 1
C C1 0.8222(3) 0.5960(3) 0.5384(3) 0.0249(7) Uani d . . 1
H H1A 0.7351 0.5893 0.5595 0.03 Uiso calc U R 1
H H1B 0.8685 0.6905 0.5623 0.03 Uiso calc U R 1
P P1 0.91567(7) 0.49857(8) 0.60887(7) 0.0210(2) Uani d . . 1
C C2 0.8081(3) 0.5398(3) 0.4084(3) 0.0251(7) Uani d . . 1
H H2A 0.8423 0.6122 0.3757 0.03 Uiso calc U R 1
H H2B 0.7146 0.5047 0.3742 0.03 Uiso calc U R 1
C C3 0.8768(3) 0.3547(3) 0.4852(3) 0.0231(7) Uani d . . 1
H H3 0.9411 0.2978 0.4896 0.028 Uiso calc U R 1
C C4 0.7355(3) 0.2731(4) 0.4692(3) 0.0287(7) Uani d . . 1
H H4A 0.6769 0.3335 0.4849 0.043 Uiso calc U R 1
H H4B 0.7323 0.2172 0.5214 0.043 Uiso calc U R 1
H H4C 0.7078 0.2171 0.3912 0.043 Uiso calc U R 1
C C11 0.8163(3) 0.4458(3) 0.7121(2) 0.0196(6) Uani d . . 1
C C12 0.7056(3) 0.5027(3) 0.7317(3) 0.0222(7) Uani d . . 1
C C13 0.5885(3) 0.4170(3) 0.7263(3) 0.0225(7) Uani d . . 1
H H13 0.5125 0.4518 0.7287 0.027 Uiso calc U R 1
C C14 0.5760(3) 0.2824(3) 0.7175(3) 0.0213(6) Uani d . . 1
C C15 0.6920(3) 0.2419(3) 0.7344(3) 0.0220(6) Uani d . . 1
H H15 0.6892 0.1567 0.746 0.026 Uiso calc U R 1
C C16 0.8133(3) 0.3211(3) 0.7349(3) 0.0218(6) Uani d . . 1
C C17 0.7127(3) 0.6519(3) 0.7870(3) 0.0271(7) Uani d . . 1
C C18 0.6810(4) 0.6564(4) 0.9059(3) 0.0337(8) Uani d . . 1
H H18A 0.7428 0.6183 0.9467 0.05 Uiso calc U R 1
H H18B 0.5921 0.6052 0.8984 0.05 Uiso calc U R 1
H H18C 0.6881 0.7485 0.9479 0.05 Uiso calc U R 1
C C19 0.6114(4) 0.7084(4) 0.7248(3) 0.0336(8) Uani d . . 1
H H19A 0.6135 0.7984 0.7691 0.05 Uiso calc U R 1
H H19B 0.5244 0.6522 0.7154 0.05 Uiso calc U R 1
H H19C 0.6317 0.7106 0.6504 0.05 Uiso calc U R 1
C C20 0.8483(3) 0.7398(4) 0.8065(3) 0.0320(8) Uani d . . 1
H H20A 0.869 0.7501 0.734 0.048 Uiso calc U R 1
H H20B 0.9123 0.6991 0.8415 0.048 Uiso calc U R 1
H H20C 0.851 0.8269 0.8567 0.048 Uiso calc U R 1
C C21 0.4422(3) 0.1894(3) 0.6968(3) 0.0256(7) Uani d . . 1
C C22 0.3578(3) 0.2477(4) 0.7781(3) 0.0321(8) Uani d . . 1
H H22A 0.4025 0.2644 0.8563 0.048 Uiso calc U R 1
H H22B 0.2738 0.1849 0.7653 0.048 Uiso calc U R 1
H H22C 0.3432 0.3311 0.7645 0.048 Uiso calc U R 1
C C23 0.4517(4) 0.0535(4) 0.7133(4) 0.0363(9) Uani d . . 1
H H23A 0.4967 0.0094 0.6566 0.054 Uiso calc U R 1
H H23B 0.3638 -0.0006 0.7046 0.054 Uiso calc U R 1
H H23C 0.5005 0.0649 0.7892 0.054 Uiso calc U R 1
C C24 0.3755(4) 0.1714(4) 0.5745(3) 0.0414(9) Uani d . . 1
H H24A 0.3683 0.258 0.5636 0.062 Uiso calc U R 1
H H24B 0.2882 0.1138 0.5597 0.062 Uiso calc U R 1
H H24C 0.4274 0.131 0.5221 0.062 Uiso calc U R 1
C C25 0.9338(3) 0.2676(4) 0.7695(3) 0.0276(7) Uani d . . 1
C C26 0.9114(4) 0.2040(5) 0.8662(4) 0.0415(10) Uani d . . 1
H H26A 0.9925 0.1832 0.897 0.062 Uiso calc U R 1
H H26B 0.8431 0.1224 0.8374 0.062 Uiso calc U R 1
H H26C 0.8845 0.2659 0.926 0.062 Uiso calc U R 1
C C27 0.9597(4) 0.1618(4) 0.6718(3) 0.0348(8) Uani d . . 1
H H27A 0.9862 0.2028 0.6132 0.052 Uiso calc U R 1
H H27B 0.88 0.0923 0.6396 0.052 Uiso calc U R 1
H H27C 1.0293 0.1229 0.7004 0.052 Uiso calc U R 1
C C28 1.0529(3) 0.3819(4) 0.8195(3) 0.0306(8) Uani d . . 1
H H28A 1.129 0.3468 0.8397 0.046 Uiso calc U R 1
H H28B 1.0367 0.4413 0.8872 0.046 Uiso calc U R 1
H H28C 1.0695 0.4311 0.7635 0.046 Uiso calc U R 1
C C31 0.8283(3) 0.3090(3) 0.2556(3) 0.0224(7) Uani d . . 1
C C32 0.7378(3) 0.3246(3) 0.1703(3) 0.0228(7) Uani d . . 1
F F32 0.69822(18) 0.43862(19) 0.17770(16) 0.0291(4) Uani d . . 1
C C33 0.6796(3) 0.2258(4) 0.0706(3) 0.0294(7) Uani d . . 1
F F33 0.5941(2) 0.2485(2) -0.00788(18) 0.0407(5) Uani d . . 1
C C34 0.7120(3) 0.1042(3) 0.0536(3) 0.0298(8) Uani d . . 1
F F34 0.6574(2) 0.0078(2) -0.04230(18) 0.0420(5) Uani d . . 1
C C35 0.8000(3) 0.0833(3) 0.1348(3) 0.0281(7) Uani d . . 1
F F35 0.8327(2) -0.0348(2) 0.11941(18) 0.0365(5) Uani d . . 1
C C36 0.8530(3) 0.1830(3) 0.2329(3) 0.0243(7) Uani d . . 1
F F36 0.93223(18) 0.15016(19) 0.31164(16) 0.0285(4) Uani d . . 1

loop_
_atom_site_aniso_label
_atom_site_aniso_U_11
_atom_site_aniso_U_22
_atom_site_aniso_U_33
_atom_site_aniso_U_12
_atom_site_aniso_U_13
_atom_site_aniso_U_23
B1 0.0131(16) 0.0283(19) 0.0236(17) 0.0002(14) 0.0041(13) 0.0063(15)
C1 0.0233(16) 0.0275(17) 0.0250(16) 0.0070(13) 0.0053(13) 0.0080(14)
P1 0.0153(4) 0.0250(4) 0.0218(4) 0.0002(3) 0.0062(3) 0.0064(3)
C2 0.0215(16) 0.0290(17) 0.0253(16) 0.0055(13) 0.0064(13) 0.0072(14)
C3 0.0193(15) 0.0249(16) 0.0252(16) 0.0029(12) 0.0080(12) 0.0066(13)
C4 0.0268(17) 0.0304(18) 0.0241(16) -0.0044(14) 0.0087(13) 0.0046(14)
C11 0.0121(14) 0.0269(16) 0.0194(14) 0.0025(12) 0.0052(11) 0.0060(12)
C12 0.0170(15) 0.0271(17) 0.0229(15) 0.0056(12) 0.0049(12) 0.0064(13)
C13 0.0130(14) 0.0281(17) 0.0281(16) 0.0060(12) 0.0070(12) 0.0078(13)
C14 0.0139(14) 0.0286(17) 0.0210(15) 0.0025(12) 0.0062(11) 0.0063(13)
C15 0.0179(15) 0.0242(16) 0.0267(16) 0.0049(12) 0.0094(12) 0.0092(13)
C16 0.0162(15) 0.0292(17) 0.0224(15) 0.0066(13) 0.0074(12) 0.0084(13)
C17 0.0237(16) 0.0271(17) 0.0293(17) 0.0044(14) 0.0103(13) 0.0036(14)
C18 0.0336(19) 0.035(2) 0.0306(18) 0.0047(16) 0.0132(15) 0.0040(16)
C19 0.036(2) 0.0297(19) 0.039(2) 0.0159(16) 0.0136(16) 0.0079(16)
C20 0.0292(18) 0.0300(19) 0.0322(18) 0.0011(15) 0.0117(15) 0.0006(15)
C21 0.0140(15) 0.0300(18) 0.0304(17) 0.0011(13) 0.0057(12) 0.0059(14)
C22 0.0167(16) 0.039(2) 0.044(2) 0.0031(14) 0.0129(14) 0.0155(17)
C23 0.0261(18) 0.0282(19) 0.054(2) 0.0002(15) 0.0151(16) 0.0102(17)
C24 0.0280(19) 0.052(3) 0.035(2) -0.0028(17) 0.0015(16) 0.0067(18)
C25 0.0169(15) 0.0328(18) 0.0379(19) 0.0073(14) 0.0088(13) 0.0150(15)
C26 0.0248(18) 0.060(3) 0.050(2) 0.0101(18) 0.0081(16) 0.034(2)
C27 0.0283(18) 0.036(2) 0.045(2) 0.0142(16) 0.0081(16) 0.0157(17)
C28 0.0188(16) 0.042(2) 0.0352(19) 0.0073(15) 0.0076(14) 0.0155(16)
C31 0.0152(14) 0.0262(17) 0.0244(16) -0.0019(12) 0.0079(12) 0.0070(13)
C32 0.0165(15) 0.0240(16) 0.0290(16) 0.0049(12) 0.0084(12) 0.0067(13)
F32 0.0245(10) 0.0302(11) 0.0327(10) 0.0096(8) 0.0051(8) 0.0061(8)
C33 0.0218(16) 0.039(2) 0.0243(16) 0.0034(14) 0.0010(13) 0.0070(15)
F33 0.0363(12) 0.0470(13) 0.0324(11) 0.0107(10) -0.0062(9) 0.0045(10)
C34 0.0326(18) 0.0283(18) 0.0217(16) -0.0014(14) 0.0084(14) -0.0016(14)
F34 0.0502(13) 0.0347(12) 0.0287(11) 0.0021(10) -0.0005(10) -0.0046(9)
C35 0.0281(17) 0.0234(17) 0.0336(18) 0.0047(14) 0.0131(14) 0.0059(14)
F35 0.0447(12) 0.0245(10) 0.0376(11) 0.0071(9) 0.0101(9) 0.0024(9)
C36 0.0185(15) 0.0266(17) 0.0282(17) 0.0030(13) 0.0072(13) 0.0084(14)
F36 0.0278(10) 0.0278(10) 0.0313(10) 0.0066(8) 0.0068(8) 0.0094(8)

loop_
_atom_type_symbol
_atom_type_description
_atom_type_scat_dispersion_real
_atom_type_scat_dispersion_imag
_atom_type_scat_source
C C 0.0181 0.0091 'International Tables Vol C Tables 4.2.6.8 and 6.1.1.4'
H H 0.0000 0.0000 'International Tables Vol C Tables 4.2.6.8 and 6.1.1.4'
B B 0.0090 0.0039 'International Tables Vol C Tables 4.2.6.8 and 6.1.1.4'
F F 0.0727 0.0534 'International Tables Vol C Tables 4.2.6.8 and 6.1.1.4'
P P 0.2955 0.4335 'International Tables Vol C Tables 4.2.6.8 and 6.1.1.4'

loop_
_geom_angle_atom_site_label_1
_geom_angle_atom_site_label_2
_geom_angle_atom_site_label_3
_geom_angle_site_symmetry_3
_geom_angle
C2 B1 C31 . 116.1(3)
C2 B1 C3 . 102.1(2)
C31 B1 C3 . 110.8(3)
C2 B1 P1 2_766 110.6(2)
C31 B1 P1 2_766 110.9(2)
C3 B1 P1 2_766 105.5(2)
C2 C1 P1 . 108.2(2)
C2 C1 H1A . 110.1
P1 C1 H1A . 110.1
C2 C1 H1B . 110.1
P1 C1 H1B . 110.1
H1A C1 H1B . 108.4
C3 P1 C1 . 94.11(15)
C3 P1 C11 . 104.88(14)
C1 P1 C11 . 105.73(14)
C3 P1 B1 2_766 104.51(14)
C1 P1 B1 2_766 108.09(15)
C11 P1 B1 2_766 132.79(14)
C1 C2 B1 . 111.6(3)
C1 C2 H2A . 109.3
B1 C2 H2A . 109.3
C1 C2 H2B . 109.3
B1 C2 H2B . 109.3
H2A C2 H2B . 108.0
C4 C3 B1 . 108.4(3)
C4 C3 P1 . 111.8(2)
B1 C3 P1 . 103.4(2)
C4 C3 H3 . 111.0
B1 C3 H3 . 111.0
P1 C3 H3 . 111.0
C3 C4 H4A . 109.5
C3 C4 H4B . 109.5
H4A C4 H4B . 109.5
C3 C4 H4C . 109.5
H4A C4 H4C . 109.5
H4B C4 H4C . 109.5
C16 C11 C12 . 116.2(3)
C16 C11 P1 . 120.8(2)
C12 C11 P1 . 118.3(2)
C13 C12 C11 . 117.6(3)
C13 C12 C17 . 115.4(3)
C11 C12 C17 . 125.2(3)
C12 C13 C14 . 123.5(3)
C12 C13 H13 . 118.2
C14 C13 H13 . 118.2
C15 C14 C13 . 115.6(3)
C15 C14 C21 . 123.2(3)
C13 C14 C21 . 121.2(3)
C14 C15 C16 . 122.9(3)
C14 C15 H15 . 118.6
C16 C15 H15 . 118.6
C15 C16 C11 . 118.3(3)
C15 C16 C25 . 115.8(3)
C11 C16 C25 . 125.7(3)
C20 C17 C19 . 110.6(3)
C20 C17 C18 . 105.9(3)
C19 C17 C18 . 107.7(3)
C20 C17 C12 . 113.6(3)
C19 C17 C12 . 113.7(3)
C18 C17 C12 . 104.5(3)
C17 C18 H18A . 109.5
C17 C18 H18B . 109.5
H18A C18 H18B . 109.5
C17 C18 H18C . 109.5
H18A C18 H18C . 109.5
H18B C18 H18C . 109.5
C17 C19 H19A . 109.5
C17 C19 H19B . 109.5
H19A C19 H19B . 109.5
C17 C19 H19C . 109.5
H19A C19 H19C . 109.5
H19B C19 H19C . 109.5
C17 C20 H20A . 109.5
C17 C20 H20B . 109.5
H20A C20 H20B . 109.5
C17 C20 H20C . 109.5
H20A C20 H20C . 109.5
H20B C20 H20C . 109.5
C14 C21 C23 . 112.2(3)
C14 C21 C22 . 110.9(3)
C23 C21 C22 . 107.5(3)
C14 C21 C24 . 107.9(3)
C23 C21 C24 . 109.1(3)
C22 C21 C24 . 109.2(3)
C21 C22 H22A . 109.5
C21 C22 H22B . 109.5
H22A C22 H22B . 109.5
C21 C22 H22C . 109.5
H22A C22 H22C . 109.5
H22B C22 H22C . 109.5
C21 C23 H23A . 109.5
C21 C23 H23B . 109.5
H23A C23 H23B . 109.5
C21 C23 H23C . 109.5
H23A C23 H23C . 109.5
H23B C23 H23C . 109.5
C21 C24 H24A . 109.5
C21 C24 H24B . 109.5
H24A C24 H24B . 109.5
C21 C24 H24C . 109.5
H24A C24 H24C . 109.5
H24B C24 H24C . 109.5
C28 C25 C26 . 105.0(3)
C28 C25 C27 . 111.8(3)
C26 C25 C27 . 107.8(3)
C28 C25 C16 . 110.2(3)
C26 C25 C16 . 109.1(3)
C27 C25 C16 . 112.7(3)
C25 C26 H26A . 109.5
C25 C26 H26B . 109.5
H26A C26 H26B . 109.5
C25 C26 H26C . 109.5
H26A C26 H26C . 109.5
H26B C26 H26C . 109.5
C25 C27 H27A . 109.5
C25 C27 H27B . 109.5
H27A C27 H27B . 109.5
C25 C27 H27C . 109.5
H27A C27 H27C . 109.5
H27B C27 H27C . 109.5
C25 C28 H28A . 109.5
C25 C28 H28B . 109.5
H28A C28 H28B . 109.5
C25 C28 H28C . 109.5
H28A C28 H28C . 109.5
H28B C28 H28C . 109.5
C36 C31 C32 . 113.0(3)
C36 C31 B1 . 123.0(3)
C32 C31 B1 . 123.6(3)
F32 C32 C31 . 122.1(3)
F32 C32 C33 . 113.7(3)
C31 C32 C33 . 124.2(3)
F33 C33 C34 . 120.2(3)
F33 C33 C32 . 120.7(3)
C34 C33 C32 . 119.0(3)
F34 C34 C35 . 120.8(3)
F34 C34 C33 . 120.0(3)
C35 C34 C33 . 119.2(3)
F35 C35 C34 . 119.9(3)
F35 C35 C36 . 120.5(3)
C34 C35 C36 . 119.6(3)
F36 C36 C35 . 115.3(3)
F36 C36 C31 . 119.8(3)
C35 C36 C31 . 124.8(3)

loop_
_geom_bond_atom_site_label_1
_geom_bond_atom_site_label_2
_geom_bond_site_symmetry_2
_geom_bond_distance
B1 C2 . 1.635(5)
B1 C31 . 1.649(5)
B1 C3 . 1.667(5)
B1 P1 2_766 2.080(3)
C1 C2 . 1.555(4)
C1 P1 . 1.848(3)
C1 H1A . 0.99
C1 H1B . 0.99
P1 C3 . 1.829(3)
P1 C11 . 1.885(3)
P1 B1 2_766 2.080(3)
C2 H2A . 0.99
C2 H2B . 0.99
C3 C4 . 1.551(4)
C3 H3 . 1.0
C4 H4A . 0.98
C4 H4B . 0.98
C4 H4C . 0.98
C11 C16 . 1.421(5)
C11 C12 . 1.442(4)
C12 C13 . 1.384(4)
C12 C17 . 1.558(5)
C13 C14 . 1.395(5)
C13 H13 . 0.95
C14 C15 . 1.386(4)
C14 C21 . 1.526(4)
C15 C16 . 1.403(4)
C15 H15 . 0.95
C16 C25 . 1.546(4)
C17 C20 . 1.520(5)
C17 C19 . 1.536(5)
C17 C18 . 1.547(5)
C18 H18A . 0.98
C18 H18B . 0.98
C18 H18C . 0.98
C19 H19A . 0.98
C19 H19B . 0.98
C19 H19C . 0.98
C20 H20A . 0.98
C20 H20B . 0.98
C20 H20C . 0.98
C21 C23 . 1.531(5)
C21 C22 . 1.535(5)
C21 C24 . 1.536(5)
C22 H22A . 0.98
C22 H22B . 0.98
C22 H22C . 0.98
C23 H23A . 0.98
C23 H23B . 0.98
C23 H23C . 0.98
C24 H24A . 0.98
C24 H24B . 0.98
C24 H24C . 0.98
C25 C28 . 1.527(5)
C25 C26 . 1.537(5)
C25 C27 . 1.538(5)
C26 H26A . 0.98
C26 H26B . 0.98
C26 H26C . 0.98
C27 H27A . 0.98
C27 H27B . 0.98
C27 H27C . 0.98
C28 H28A . 0.98
C28 H28B . 0.98
C28 H28C . 0.98
C31 C36 . 1.388(5)
C31 C32 . 1.393(5)
C32 F32 . 1.346(4)
C32 C33 . 1.397(5)
C33 F33 . 1.336(4)
C33 C34 . 1.380(5)
C34 F34 . 1.348(4)
C34 C35 . 1.368(5)
C35 F35 . 1.346(4)
C35 C36 . 1.380(5)
C36 F36 . 1.356(4)

loop_
_geom_torsion_atom_site_label_1
_geom_torsion_atom_site_label_2
_geom_torsion_atom_site_label_3
_geom_torsion_atom_site_label_4
_geom_torsion_site_symmetry_1
_geom_torsion_site_symmetry_4
_geom_torsion
C2 C1 P1 C3 . . -22.3(2)
C2 C1 P1 C11 . . -129.0(2)
C2 C1 P1 B1 . 2_766 84.5(2)
P1 C1 C2 B1 . . -3.6(3)
C31 B1 C2 C1 . . 151.7(3)
C3 B1 C2 C1 . . 31.1(3)
P1 B1 C2 C1 2_766 . -80.8(3)
C2 B1 C3 C4 . . 73.7(3)
C31 B1 C3 C4 . . -50.6(3)
P1 B1 C3 C4 2_766 . -170.6(2)
C2 B1 C3 P1 . . -45.2(3)
C31 B1 C3 P1 . . -169.4(2)
P1 B1 C3 P1 2_766 . 70.5(2)
C1 P1 C3 C4 . . -76.3(3)
C11 P1 C3 C4 . . 31.2(3)
B1 P1 C3 C4 2_766 . 173.8(2)
C1 P1 C3 B1 . . 40.1(2)
C11 P1 C3 B1 . . 147.57(19)
B1 P1 C3 B1 2_766 . -69.8(2)
C3 P1 C11 C16 . . 46.8(3)
C1 P1 C11 C16 . . 145.5(3)
B1 P1 C11 C16 2_766 . -80.1(3)
C3 P1 C11 C12 . . -108.2(3)
C1 P1 C11 C12 . . -9.5(3)
B1 P1 C11 C12 2_766 . 125.0(3)
C16 C11 C12 C13 . . -25.1(4)
P1 C11 C12 C13 . . 131.0(3)
C16 C11 C12 C17 . . 139.0(3)
P1 C11 C12 C17 . . -64.9(4)
C11 C12 C13 C14 . . 8.5(5)
C17 C12 C13 C14 . . -157.1(3)
C12 C13 C14 C15 . . 10.9(5)
C12 C13 C14 C21 . . -172.1(3)
C13 C14 C15 C16 . . -13.9(5)
C21 C14 C15 C16 . . 169.2(3)
C14 C15 C16 C11 . . -2.9(5)
C14 C15 C16 C25 . . 172.7(3)
C12 C11 C16 C15 . . 22.4(4)
P1 C11 C16 C15 . . -133.0(3)
C12 C11 C16 C25 . . -152.7(3)
P1 C11 C16 C25 . . 51.8(4)
C13 C12 C17 C20 . . 171.7(3)
C11 C12 C17 C20 . . 7.3(5)
C13 C12 C17 C19 . . -60.5(4)
C11 C12 C17 C19 . . 135.1(3)
C13 C12 C17 C18 . . 56.7(4)
C11 C12 C17 C18 . . -107.7(3)
C15 C14 C21 C23 . . 8.1(4)
C13 C14 C21 C23 . . -168.7(3)
C15 C14 C21 C22 . . 128.3(3)
C13 C14 C21 C22 . . -48.5(4)
C15 C14 C21 C24 . . -112.1(4)
C13 C14 C21 C24 . . 71.1(4)
C15 C16 C25 C28 . . -153.6(3)
C11 C16 C25 C28 . . 21.6(4)
C15 C16 C25 C26 . . -38.9(4)
C11 C16 C25 C26 . . 136.4(3)
C15 C16 C25 C27 . . 80.8(4)
C11 C16 C25 C27 . . -104.0(4)
C2 B1 C31 C36 . . -157.7(3)
C3 B1 C31 C36 . . -41.9(4)
P1 B1 C31 C36 2_766 . 74.9(3)
C2 B1 C31 C32 . . 14.7(4)
C3 B1 C31 C32 . . 130.5(3)
P1 B1 C31 C32 2_766 . -112.7(3)
C36 C31 C32 F32 . . 178.2(3)
B1 C31 C32 F32 . . 5.1(4)
C36 C31 C32 C33 . . -1.5(4)
B1 C31 C32 C33 . . -174.6(3)
F32 C32 C33 F33 . . 0.7(4)
C31 C32 C33 F33 . . -179.6(3)
F32 C32 C33 C34 . . -179.7(3)
C31 C32 C33 C34 . . 0.1(5)
F33 C33 C34 F34 . . 0.0(5)
C32 C33 C34 F34 . . -179.7(3)
F33 C33 C34 C35 . . 179.8(3)
C32 C33 C34 C35 . . 0.1(5)
F34 C34 C35 F35 . . -0.1(5)
C33 C34 C35 F35 . . -179.9(3)
F34 C34 C35 C36 . . -179.0(3)
C33 C34 C35 C36 . . 1.2(5)
F35 C35 C36 F36 . . -3.2(4)
C34 C35 C36 F36 . . 175.6(3)
F35 C35 C36 C31 . . 178.2(3)
C34 C35 C36 C31 . . -2.9(5)
C32 C31 C36 F36 . . -175.6(3)
B1 C31 C36 F36 . . -2.4(4)
C32 C31 C36 C35 . . 2.9(4)
B1 C31 C36 C35 . . 176.1(3)
